data_2021531
loop_
_publ_author_name
'Schutte-Smith, Marietjie'
'Roodt, Andreas'
'Alberto, Roger'
'Twigge, Linette'
'Visser, Hendrik Gideon'
'Kirsten, Leo'
'Koen, Renier'

_publ_section_title
;
 Structures of rhenium(I) complexes with 3-hydroxyflavone and
 benzhydroxamic acid as <i>O</i>,<i>O</i>'-bidentate ligands and
 confirmation of \p-stacking by solid-state NMR spectroscopy
;
_journal_coeditor_code FN3295
_journal_issue 4
_journal_name_full 'Acta Crystallographica Section C'
_journal_page_first 378
_journal_page_last 387
_journal_paper_doi 10.1107/S2053229619002717
_journal_volume 75
_journal_year 2019
_chemical_formula_iupac 'C15 H10 O3'
_chemical_formula_moiety 'C15 H10 O3'
_chemical_formula_sum 'C15 H10 O3'
_chemical_formula_weight 238.23
_chemical_name_common
;
3-Hydroxyflavone
;
_chemical_name_systematic
;
2-Phenylchromen-4-one
;
_space_group_crystal_system orthorhombic
_space_group_IT_number 19
_space_group_name_Hall 'P 2ac 2ab'
_space_group_name_H-M_alt 'P 21 21 21'
_symmetry_space_group_name_Hall 'P 2ac 2ab'
_symmetry_space_group_name_H-M 'P 21 21 21'
_atom_sites_solution_hydrogens geom
_audit_creation_method SHELXL-2018/3
_cell_angle_alpha 90
_cell_angle_beta 90
_cell_angle_gamma 90
_cell_formula_units_Z 4
_cell_length_a 5.3502(6)
_cell_length_b 11.3531(14)
_cell_length_c 18.063(2)
_cell_measurement_reflns_used 6732
_cell_measurement_temperature 100(2)
_cell_measurement_theta_max 28.21
_cell_measurement_theta_min 2.88
_cell_volume 1097.2(2)
_computing_cell_refinement
;
SAINT-Plus (Bruker, 2008)
;
_computing_data_collection
;
APEX2 (Bruker, 2008)
;
_computing_data_reduction
;
SAINT-Plus (Bruker, 2008) and XPREP (Bruker,
2008)
;
_computing_molecular_graphics
;
DIAMOND (Brandenburg & Putz, 2005)
;
_computing_publication_material
;
SHELXL2018 (Sheldrick, 2015)
;
_computing_structure_refinement
;
WinGX (Farrugia, 2012) and SHELXL2018 (Sheldrick, 2015)
;
_computing_structure_solution
;
SIR97 (Altomare <i>et al.</i>, 1999)
;
_diffrn_ambient_temperature 100(2)
_diffrn_measured_fraction_theta_full 0.996
_diffrn_measured_fraction_theta_max 0.996
_diffrn_measurement_device_type 'Bruker APEXII CCD'
_diffrn_measurement_method '\f and \w scans'
_diffrn_radiation_type MoK\a
_diffrn_radiation_wavelength 0.71073
_diffrn_reflns_av_R_equivalents 0.0329
_diffrn_reflns_av_unetI/netI 0.0250
_diffrn_reflns_limit_h_max 7
_diffrn_reflns_limit_h_min -7
_diffrn_reflns_limit_k_max 14
_diffrn_reflns_limit_k_min -14
_diffrn_reflns_limit_l_max 23
_diffrn_reflns_limit_l_min -23
_diffrn_reflns_number 17120
_diffrn_reflns_theta_full 25.242
_diffrn_reflns_theta_max 27.998
_diffrn_reflns_theta_min 3.763
_diffrn_source 'sealed tube'
_exptl_absorpt_coefficient_mu 0.101
_exptl_absorpt_correction_T_max 0.985
_exptl_absorpt_correction_T_min 0.980
_exptl_absorpt_correction_type multi-scan
_exptl_absorpt_process_details
;
(SADABS; Bruker, 2008)
;
_exptl_crystal_colour colourless
_exptl_crystal_density_diffrn 1.442
_exptl_crystal_description cuboid
_exptl_crystal_F_000 496
_exptl_crystal_size_max 0.373
_exptl_crystal_size_mid 0.167
_exptl_crystal_size_min 0.153
_refine_diff_density_max 0.208
_refine_diff_density_min -0.211
_refine_ls_abs_structure_details
;
Refined as an inversion twin
;
_refine_ls_abs_structure_Flack -0.5(12)
_refine_ls_extinction_method none
_refine_ls_goodness_of_fit_ref 1.066
_refine_ls_hydrogen_treatment constr
_refine_ls_matrix_type full
_refine_ls_number_parameters 165
_refine_ls_number_reflns 2621
_refine_ls_number_restraints 0
_refine_ls_restrained_S_all 1.066
_refine_ls_R_factor_all 0.0392
_refine_ls_R_factor_gt 0.0341
_refine_ls_shift/su_max 0.000
_refine_ls_shift/su_mean 0.000
_refine_ls_structure_factor_coef Fsqd
_refine_ls_weighting_details 'w=1/[\s^2^(Fo^2^)+(0.0394P)^2^+0.2600P] where P=(Fo^2^+2Fc^2^)/3'
_refine_ls_weighting_scheme calc
_refine_ls_wR_factor_gt 0.0802
_refine_ls_wR_factor_ref 0.0835
_reflns_number_gt 2376
_reflns_number_total 2621
_reflns_threshold_expression 'I > 2\s(I)'
_cod_data_source_file fn3295sup1.cif
_cod_data_source_block 10RMSc3
_cod_depositor_comments 'Adding full bibliography for 2021529--2021531.cif.'
_cod_database_code 2021531
_cod_database_fobs_code 2021531
_shelx_space_group_comment
;
The symmetry employed for this shelxl refinement is uniquely defined
by the following loop, which should always be used as a source of
symmetry information in preference to the above space-group names.
They are only intended as comments.
;
_shelx_estimated_absorpt_t_min 0.963
_shelx_estimated_absorpt_t_max 0.985

loop_
_space_group_symop_operation_xyz
'x, y, z'
'-x+1/2, -y, z+1/2'
'x+1/2, -y+1/2, -z'
'-x, y+1/2, -z+1/2'

loop_
_atom_site_type_symbol
_atom_site_label
_atom_site_fract_x
_atom_site_fract_y
_atom_site_fract_z
_atom_site_U_iso_or_equiv
_atom_site_adp_type
_atom_site_calc_flag
_atom_site_occupancy
C C11 0.1494(3) 0.89389(16) 0.55141(10) 0.0162(4) Uani d 1
C C12 -0.0276(3) 0.89383(16) 0.61248(10) 0.0163(4) Uani d 1
C C13 -0.0335(3) 0.98193(15) 0.66332(10) 0.0164(4) Uani d 1
C C21 0.3073(3) 1.07756(16) 0.60398(10) 0.0174(4) Uani d 1
C C22 0.4691(4) 1.17374(17) 0.60567(11) 0.0203(4) Uani d 1
H H22 0.452871 1.232550 0.642778 0.024 Uiso calc 1
C C23 0.6529(4) 1.18193(17) 0.55248(11) 0.0222(4) Uani d 1
H H23 0.763964 1.247233 0.552763 0.027 Uiso calc 1
C C24 0.6776(4) 1.09508(17) 0.49812(11) 0.0215(4) Uani d 1
H H24 0.805645 1.101408 0.461886 0.026 Uiso calc 1
C C25 0.5170(3) 1.00045(17) 0.49696(10) 0.0189(4) Uani d 1
H H25 0.534973 0.941415 0.460064 0.023 Uiso calc 1
C C26 0.3258(3) 0.99081(16) 0.55035(10) 0.0172(4) Uani d 1
C C31 -0.2061(3) 0.99745(17) 0.72618(10) 0.0176(4) Uani d 1
C C32 -0.4076(4) 0.92170(17) 0.73825(10) 0.0192(4) Uani d 1
H H32 -0.430858 0.855244 0.707050 0.023 Uiso calc 1
C C33 -0.5745(4) 0.94314(18) 0.79582(11) 0.0215(4) Uani d 1
H H33 -0.712023 0.891625 0.803382 0.026 Uiso calc 1
C C34 -0.5413(4) 1.03891(18) 0.84203(11) 0.0225(4) Uani d 1
H H34 -0.657024 1.053599 0.880846 0.027 Uiso calc 1
C C35 -0.3390(4) 1.11355(18) 0.83171(11) 0.0237(4) Uani d 1
H H35 -0.314463 1.178438 0.864116 0.028 Uiso calc 1
C C36 -0.1722(4) 1.09365(17) 0.77409(10) 0.0203(4) Uani d 1
H H36 -0.034600 1.145332 0.767048 0.024 Uiso calc 1
O O4 0.1397(2) 0.81458(11) 0.50448(7) 0.0202(3) Uani d 1
O O5 -0.1881(3) 0.80217(12) 0.61550(7) 0.0204(3) Uani d 1
H H5 -0.193023 0.768617 0.574078 0.031 Uiso calc 1
O O6 0.1319(2) 1.07378(11) 0.65851(7) 0.0182(3) Uani d 1

loop_
_atom_site_aniso_label
_atom_site_aniso_U_11
_atom_site_aniso_U_22
_atom_site_aniso_U_33
_atom_site_aniso_U_12
_atom_site_aniso_U_13
_atom_site_aniso_U_23
C11 0.0176(9) 0.0150(9) 0.0159(9) 0.0034(7) -0.0022(7) 0.0001(7)
C12 0.0180(9) 0.0148(9) 0.0161(9) -0.0008(7) -0.0027(7) 0.0017(7)
C13 0.0183(8) 0.0137(9) 0.0170(9) 0.0003(7) -0.0019(7) 0.0015(7)
C21 0.0184(9) 0.0161(9) 0.0176(9) 0.0014(7) -0.0014(7) 0.0033(8)
C22 0.0223(10) 0.0151(9) 0.0234(10) -0.0005(7) -0.0035(8) 0.0004(8)
C23 0.0208(9) 0.0183(9) 0.0274(10) -0.0022(8) -0.0020(8) 0.0050(8)
C24 0.0181(9) 0.0237(10) 0.0227(10) 0.0013(8) 0.0008(8) 0.0044(8)
C25 0.0195(9) 0.0183(9) 0.0189(9) 0.0037(8) 0.0000(7) 0.0009(8)
C26 0.0184(9) 0.0157(9) 0.0175(9) 0.0024(7) -0.0023(7) 0.0021(7)
C31 0.0199(8) 0.0165(9) 0.0163(9) 0.0046(7) -0.0018(7) 0.0013(7)
C32 0.0220(9) 0.0167(9) 0.0188(9) 0.0017(7) -0.0023(7) 0.0009(8)
C33 0.0221(10) 0.0209(10) 0.0217(10) 0.0032(8) 0.0005(7) 0.0033(8)
C34 0.0248(9) 0.0245(10) 0.0184(9) 0.0088(8) 0.0024(7) 0.0009(8)
C35 0.0280(10) 0.0232(10) 0.0198(10) 0.0063(8) -0.0022(8) -0.0045(8)
C36 0.0226(9) 0.0184(10) 0.0198(10) 0.0005(7) -0.0026(7) -0.0007(7)
O4 0.0233(7) 0.0181(7) 0.0190(7) 0.0000(5) 0.0006(5) -0.0044(5)
O5 0.0245(7) 0.0181(7) 0.0187(7) -0.0053(6) 0.0025(5) -0.0046(5)
O6 0.0218(6) 0.0146(6) 0.0184(7) -0.0027(5) 0.0010(5) -0.0028(5)

loop_
_atom_type_symbol
_atom_type_description
_atom_type_scat_dispersion_real
_atom_type_scat_dispersion_imag
_atom_type_scat_source
C C 0.0033 0.0016 'International Tables Vol C Tables 4.2.6.8 and 6.1.1.4'
H H 0.0000 0.0000 'International Tables Vol C Tables 4.2.6.8 and 6.1.1.4'
O O 0.0106 0.0060 'International Tables Vol C Tables 4.2.6.8 and 6.1.1.4'

loop_
_geom_angle_atom_site_label_1
_geom_angle_atom_site_label_2
_geom_angle_atom_site_label_3
_geom_angle
O4 C11 C26 124.77(16)
O4 C11 C12 119.48(17)
C26 C11 C12 115.75(15)
O5 C12 C13 121.70(16)
O5 C12 C11 116.44(16)
C13 C12 C11 121.85(17)
C12 C13 O6 120.17(16)
C12 C13 C31 128.57(16)
O6 C13 C31 111.24(14)
O6 C21 C26 122.21(16)
O6 C21 C22 115.91(16)
C26 C21 C22 121.87(17)
C23 C22 C21 118.74(18)
C23 C22 H22 120.6
C21 C22 H22 120.6
C22 C23 C24 120.64(18)
C22 C23 H23 119.7
C24 C23 H23 119.7
C25 C24 C23 120.16(18)
C25 C24 H24 119.9
C23 C24 H24 119.9
C24 C25 C26 120.21(18)
C24 C25 H25 119.9
C26 C25 H25 119.9
C21 C26 C25 118.36(17)
C21 C26 C11 118.94(16)
C25 C26 C11 122.69(16)
C32 C31 C36 118.82(17)
C32 C31 C13 122.02(16)
C36 C31 C13 119.12(17)
C33 C32 C31 120.28(18)
C33 C32 H32 119.9
C31 C32 H32 119.9
C34 C33 C32 120.43(19)
C34 C33 H33 119.8
C32 C33 H33 119.8
C33 C34 C35 119.96(18)
C33 C34 H34 120.0
C35 C34 H34 120.0
C34 C35 C36 120.16(18)
C34 C35 H35 119.9
C36 C35 H35 119.9
C35 C36 C31 120.32(18)
C35 C36 H36 119.8
C31 C36 H36 119.8
C12 O5 H5 109.5
C21 O6 C13 121.00(14)

loop_
_geom_bond_atom_site_label_1
_geom_bond_atom_site_label_2
_geom_bond_distance
C11 O4 1.238(2)
C11 C26 1.450(3)
C11 C12 1.454(2)
C12 O5 1.350(2)
C12 C13 1.358(2)
C13 O6 1.370(2)
C13 C31 1.474(2)
C21 O6 1.361(2)
C21 C26 1.385(3)
C21 C22 1.394(3)
C22 C23 1.378(3)
C22 H22 0.9500
C23 C24 1.398(3)
C23 H23 0.9500
C24 C25 1.376(3)
C24 H24 0.9500
C25 C26 1.410(3)
C25 H25 0.9500
C31 C32 1.396(3)
C31 C36 1.405(3)
C32 C33 1.392(3)
C32 H32 0.9500
C33 C34 1.382(3)
C33 H33 0.9500
C34 C35 1.387(3)
C34 H34 0.9500
C35 C36 1.390(3)
C35 H35 0.9500
C36 H36 0.9500
O5 H5 0.8400

loop_
_geom_hbond_atom_site_label_D
_geom_hbond_atom_site_label_H
_geom_hbond_atom_site_label_A
_geom_hbond_site_symmetry_A
_geom_hbond_distance_DH
_geom_hbond_distance_HA
_geom_hbond_distance_DA
_geom_hbond_angle_DHA
_geom_hbond_publ_flag
O5 H5 O4 . 0.84 2.24 2.6680(19) 111.7 yes
O5 H5 O4 3_466 0.84 1.93 2.7022(18) 153.3 yes
C36 H36 O6 . 0.95 2.30 2.656(2) 101.3 yes
C32 H32 O5 . 0.95 2.19 2.852(2) 126.1 yes
